data_7025098
loop_
_publ_author_name
'Han, Ying-Feng'
'Fei, Yue'
'Jin, Guo-Xin'

_publ_section_title
;
 Self-assembled half-sandwich Ir, Rh-based organometallic molecular boxes
 for reversible trapping of halocarbon molecules.
;
_journal_issue 16
_journal_name_full 'Dalton transactions (Cambridge, England : 2003)'
_journal_page_first 3976
_journal_page_last 3984
_journal_paper_doi 10.1039/b925098k
_journal_volume 39
_journal_year 2010
_chemical_formula_sum 'C100 H100 F12 Ir4 N4 O24 S4'
_chemical_formula_weight 2866.88
_chemical_name_systematic
;
?
;
_space_group_IT_number 2
_symmetry_cell_setting triclinic
_symmetry_space_group_name_Hall '-P 1'
_symmetry_space_group_name_H-M 'P -1'
_atom_sites_solution_hydrogens geom
_atom_sites_solution_primary direct
_atom_sites_solution_secondary difmap
_audit_creation_method SHELXL-97
_cell_angle_alpha 72.393(7)
_cell_angle_beta 79.832(6)
_cell_angle_gamma 66.762(6)
_cell_formula_units_Z 1
_cell_length_a 12.834(5)
_cell_length_b 16.026(7)
_cell_length_c 16.992(7)
_cell_measurement_reflns_used 654
_cell_measurement_temperature 173(2)
_cell_measurement_theta_max 18.252
_cell_measurement_theta_min 2.206
_cell_volume 3054(2)
_computing_cell_refinement 'Bruker SMART'
_computing_data_collection 'Bruker SMART'
_computing_data_reduction 'Bruker SHELXTL'
_computing_molecular_graphics 'Bruker SHELXTL'
_computing_publication_material 'Bruker SHELXTL'
_computing_structure_refinement 'SHELXL-97 (Sheldrick, 1997)'
_computing_structure_solution 'SHELXS-97 (Sheldrick, 1990)'
_diffrn_ambient_temperature 173(2)
_diffrn_measured_fraction_theta_full 0.980
_diffrn_measured_fraction_theta_max 0.980
_diffrn_measurement_device_type 'CCD area detector'
_diffrn_measurement_method 'phi and omega scans'
_diffrn_radiation_monochromator graphite
_diffrn_radiation_source 'fine-focus sealed tube'
_diffrn_radiation_type MoK\a
_diffrn_radiation_wavelength 0.71073
_diffrn_reflns_av_R_equivalents 0.0688
_diffrn_reflns_av_sigmaI/netI 0.2960
_diffrn_reflns_limit_h_max 14
_diffrn_reflns_limit_h_min -15
_diffrn_reflns_limit_k_max 14
_diffrn_reflns_limit_k_min -19
_diffrn_reflns_limit_l_max 17
_diffrn_reflns_limit_l_min -20
_diffrn_reflns_number 12706
_diffrn_reflns_theta_full 25.01
_diffrn_reflns_theta_max 25.01
_diffrn_reflns_theta_min 1.26
_diffrn_standards_decay_% 6.38
_exptl_absorpt_coefficient_mu 4.493
_exptl_absorpt_correction_T_max 0.6622
_exptl_absorpt_correction_T_min 0.6147
_exptl_absorpt_correction_type multi-scan
_exptl_absorpt_process_details sadabs
_exptl_crystal_colour red
_exptl_crystal_density_diffrn 1.559
_exptl_crystal_density_method 'not measured'
_exptl_crystal_description prism
_exptl_crystal_F_000 1400
_exptl_crystal_size_max 0.12
_exptl_crystal_size_mid 0.10
_exptl_crystal_size_min 0.10
_refine_diff_density_max 2.154
_refine_diff_density_min -1.036
_refine_diff_density_rms 0.196
_refine_ls_extinction_method none
_refine_ls_goodness_of_fit_ref 0.780
_refine_ls_hydrogen_treatment constr
_refine_ls_matrix_type full
_refine_ls_number_parameters 620
_refine_ls_number_reflns 10555
_refine_ls_number_restraints 21
_refine_ls_restrained_S_all 0.785
_refine_ls_R_factor_all 0.1440
_refine_ls_R_factor_gt 0.0658
_refine_ls_shift/su_max 0.002
_refine_ls_shift/su_mean 0.000
_refine_ls_structure_factor_coef Fsqd
_refine_ls_weighting_details 'calc w=1/[\s^2^(Fo^2^)+(0.0564P)^2^+0.0000P] where P=(Fo^2^+2Fc^2^)/3'
_refine_ls_weighting_scheme calc
_refine_ls_wR_factor_gt 0.1494
_refine_ls_wR_factor_ref 0.1635
_reflns_number_gt 4059
_reflns_number_total 10555
_reflns_threshold_expression >2sigma(I)
_cod_data_source_file b925098k.txt
_cod_data_source_block complex_4a
_cod_depositor_comments
;
The following automatic conversions were performed:

'_symmetry_cell_setting' value 'Triclinic' changed to 'triclinic'
according to /home/saulius/struct/CIF-dictionaries/cif_core.dic
dictionary named 'cif_core.dic' version 2.4.2 from 2011-04-26.

Automatic conversion script
Id: cif_fix_values 1891 2012-01-12 08:04:46Z andrius 
;
_cod_original_sg_symbol_H-M P-1
_cod_database_code 7025098

loop_
_symmetry_equiv_pos_as_xyz
'x, y, z'
'-x, -y, -z'

loop_
_atom_site_label
_atom_site_type_symbol
_atom_site_fract_x
_atom_site_fract_y
_atom_site_fract_z
_atom_site_U_iso_or_equiv
_atom_site_adp_type
_atom_site_occupancy
_atom_site_symmetry_multiplicity
_atom_site_calc_flag
_atom_site_refinement_flags
Ir1 Ir 0.86642(6) 0.14774(5) 0.77021(4) 0.0387(2) Uani 1 1 d .
Ir2 Ir 0.61502(6) 0.74185(5) 0.62759(4) 0.0397(2) Uani 1 1 d .
N1 N 0.7686(11) 0.1892(8) 0.8759(8) 0.034(3) Uani 1 1 d .
N2 N 0.5376(11) 0.7268(8) 0.7484(7) 0.030(3) Uani 1 1 d .
O1 O 0.9237(8) 0.2562(8) 0.7632(7) 0.044(3) Uani 1 1 d .
O2 O 0.7307(8) 0.2549(7) 0.7095(7) 0.036(3) Uani 1 1 d .
O3 O 0.5643(9) 0.6349(8) 0.6283(7) 0.043(3) Uani 1 1 d .
O4 O 0.7580(9) 0.6334(8) 0.6803(6) 0.042(3) Uani 1 1 d .
C1 C 1.1204(14) 0.3968(15) 0.7716(12) 0.056(6) Uani 1 1 d U
H1 H 1.1948 0.3636 0.7906 0.067 Uiso 1 1 calc R
C2 C 1.0562(16) 0.3450(13) 0.7633(11) 0.059(6) Uani 1 1 d .
H2 H 1.0865 0.2785 0.7734 0.070 Uiso 1 1 calc R
C3 C 0.9467(13) 0.3988(13) 0.7395(12) 0.048(5) Uani 1 1 d .
C4 C 0.9051(12) 0.4947(11) 0.7196(11) 0.038(5) Uani 1 1 d .
C5 C 0.9655(13) 0.5449(13) 0.7244(11) 0.054(5) Uani 1 1 d .
H5 H 0.9351 0.6116 0.7095 0.065 Uiso 1 1 calc R
C6 C 1.0772(15) 0.4939(14) 0.7528(13) 0.072(7) Uani 1 1 d .
H6 H 1.1218 0.5266 0.7587 0.086 Uiso 1 1 calc R
C7 C 0.8735(15) 0.3466(12) 0.7350(10) 0.042(5) Uani 1 1 d .
C8 C 0.7642(13) 0.3941(11) 0.7079(9) 0.034(4) Uani 1 1 d .
C9 C 0.7206(13) 0.4968(12) 0.6878(10) 0.038(4) Uani 1 1 d .
C10 C 0.7913(15) 0.5418(11) 0.6948(10) 0.038(5) Uani 1 1 d .
C11 C 0.7033(12) 0.3409(12) 0.6965(10) 0.032(4) Uani 1 1 d .
C12 C 0.5915(14) 0.3939(11) 0.6676(10) 0.039(4) Uani 1 1 d .
C13 C 0.5477(14) 0.4938(12) 0.6440(11) 0.050(5) Uani 1 1 d .
C14 C 0.6124(14) 0.5478(12) 0.6478(11) 0.038(5) Uani 1 1 d .
C15 C 0.5177(16) 0.3520(13) 0.6611(13) 0.066(6) Uani 1 1 d .
H15 H 0.5448 0.2853 0.6775 0.080 Uiso 1 1 calc R
C16 C 0.4112(17) 0.3963(14) 0.6338(16) 0.102(10) Uani 1 1 d .
H16 H 0.3652 0.3634 0.6306 0.123 Uiso 1 1 calc R
C17 C 0.376(2) 0.4906(17) 0.612(2) 0.187(19) Uani 1 1 d .
H17 H 0.3012 0.5247 0.5942 0.225 Uiso 1 1 calc R
C18 C 0.4394(15) 0.5411(13) 0.6121(16) 0.088(9) Uani 1 1 d .
H18 H 0.4111 0.6075 0.5912 0.105 Uiso 1 1 calc R
C19 C 0.6684(14) 0.1897(11) 0.8931(10) 0.038(4) Uani 1 1 d .
H19 H 0.6360 0.1752 0.8552 0.045 Uiso 1 1 calc R
C20 C 0.6046(15) 0.2096(11) 0.9620(11) 0.047(5) Uani 1 1 d .
H20 H 0.5298 0.2088 0.9700 0.057 Uiso 1 1 calc R
C21 C 0.6447(14) 0.2315(10) 1.0226(11) 0.037(4) Uani 1 1 d .
C22 C 0.7549(15) 0.2303(10) 1.0037(10) 0.044(5) Uani 1 1 d .
H22 H 0.7884 0.2458 1.0402 0.053 Uiso 1 1 calc R
C23 C 0.8162(14) 0.2075(11) 0.9342(10) 0.044(5) Uani 1 1 d .
H23 H 0.8929 0.2040 0.9250 0.052 Uiso 1 1 calc R
C24 C 0.4320(14) 0.7325(10) 0.7674(10) 0.035(4) Uani 1 1 d .
H24 H 0.3943 0.7263 0.7274 0.042 Uiso 1 1 calc R
C25 C 0.3716(15) 0.7466(11) 0.8396(12) 0.046(5) Uani 1 1 d .
H25 H 0.2937 0.7537 0.8458 0.055 Uiso 1 1 calc R
C26 C 0.4176(14) 0.7505(11) 0.9008(10) 0.032(4) Uani 1 1 d .
C27 C 0.5354(17) 0.7377(11) 0.8895(10) 0.055(6) Uani 1 1 d .
H27 H 0.5754 0.7368 0.9319 0.066 Uiso 1 1 calc R
C28 C 0.5876(16) 0.7268(11) 0.8126(11) 0.050(5) Uani 1 1 d .
H28 H 0.6659 0.7186 0.8040 0.060 Uiso 1 1 calc R
C29 C 0.8758(19) 0.0504(14) 0.7053(15) 0.072(7) Uani 1 1 d .
C30 C 0.8518(19) 0.0141(14) 0.7868(14) 0.062(6) Uani 1 1 d .
C31 C 0.9472(19) -0.0013(12) 0.8302(13) 0.068(7) Uani 1 1 d .
C32 C 1.0196(16) 0.0308(13) 0.7783(12) 0.053(5) Uiso 1 1 d .
C33 C 0.9882(18) 0.0699(13) 0.6931(12) 0.072(7) Uani 1 1 d .
C34 C 1.062(3) 0.1036(18) 0.625(2) 0.34(4) Uani 1 1 d .
H34A H 1.1111 0.0522 0.6003 0.505 Uiso 1 1 calc R
H34B H 1.1099 0.1255 0.6472 0.505 Uiso 1 1 calc R
H34C H 1.0157 0.1556 0.5833 0.505 Uiso 1 1 calc R
C35 C 0.804(2) 0.0808(16) 0.6291(17) 0.20(2) Uani 1 1 d .
H35A H 0.8206 0.0262 0.6078 0.307 Uiso 1 1 calc R
H35B H 0.8248 0.1293 0.5857 0.307 Uiso 1 1 calc R
H35C H 0.7234 0.1059 0.6458 0.307 Uiso 1 1 calc R
C36 C 0.7554(19) -0.0199(15) 0.8229(15) 0.107(9) Uani 1 1 d .
H36A H 0.6832 0.0307 0.8060 0.161 Uiso 1 1 calc R
H36B H 0.7555 -0.0387 0.8834 0.161 Uiso 1 1 calc R
H36C H 0.7649 -0.0739 0.8029 0.161 Uiso 1 1 calc R
C37 C 0.960(2) -0.0499(14) 0.9229(12) 0.109(9) Uani 1 1 d .
H37A H 1.0212 -0.1119 0.9297 0.163 Uiso 1 1 calc R
H37B H 0.8890 -0.0571 0.9489 0.163 Uiso 1 1 calc R
H37C H 0.9797 -0.0116 0.9492 0.163 Uiso 1 1 calc R
C38 C 1.1309(19) 0.0209(16) 0.8097(14) 0.114(9) Uiso 1 1 d .
H38A H 1.1203 0.0162 0.8692 0.171 Uiso 1 1 calc R
H38B H 1.1508 0.0761 0.7804 0.171 Uiso 1 1 calc R
H38C H 1.1923 -0.0358 0.7994 0.171 Uiso 1 1 calc R
C39 C 0.709(2) 0.8305(13) 0.5578(13) 0.079(8) Uani 1 1 d .
C40 C 0.613(2) 0.8809(13) 0.6087(14) 0.068(8) Uani 1 1 d .
C41 C 0.517(2) 0.8820(12) 0.5776(12) 0.066(7) Uani 1 1 d .
C42 C 0.5537(17) 0.8310(12) 0.5157(11) 0.053(5) Uani 1 1 d .
C43 C 0.6743(16) 0.7932(13) 0.5015(11) 0.047(5) Uani 1 1 d .
C44 C 0.8350(18) 0.8019(17) 0.5808(14) 0.112(10) Uani 1 1 d .
H44A H 0.8358 0.7928 0.6404 0.168 Uiso 1 1 calc R
H44B H 0.8639 0.8519 0.5505 0.168 Uiso 1 1 calc R
H44C H 0.8834 0.7433 0.5658 0.168 Uiso 1 1 calc R
C45 C 0.605(2) 0.9288(14) 0.6737(15) 0.130(11) Uani 1 1 d .
H45A H 0.6486 0.9705 0.6540 0.195 Uiso 1 1 calc R
H45B H 0.6364 0.8816 0.7243 0.195 Uiso 1 1 calc R
H45C H 0.5254 0.9658 0.6854 0.195 Uiso 1 1 calc R
C46 C 0.3958(19) 0.9330(14) 0.5995(14) 0.109(9) Uani 1 1 d .
H46A H 0.3813 0.9160 0.6598 0.163 Uiso 1 1 calc R
H46B H 0.3475 0.9160 0.5735 0.163 Uiso 1 1 calc R
H46C H 0.3788 1.0009 0.5798 0.163 Uiso 1 1 calc R
C47 C 0.4855(16) 0.8107(15) 0.4623(12) 0.085(7) Uani 1 1 d .
H47A H 0.5001 0.8394 0.4038 0.127 Uiso 1 1 calc R
H47B H 0.4042 0.8373 0.4779 0.127 Uiso 1 1 calc R
H47C H 0.5089 0.7427 0.4712 0.127 Uiso 1 1 calc R
C48 C 0.7442(16) 0.7464(13) 0.4436(10) 0.074(7) Uani 1 1 d .
H48A H 0.7247 0.6925 0.4458 0.111 Uiso 1 1 calc R
H48B H 0.8237 0.7245 0.4562 0.111 Uiso 1 1 calc R
H48C H 0.7333 0.7894 0.3881 0.111 Uiso 1 1 calc R
C49 C 0.399(3) 0.0295(17) 0.874(2) 0.115(11) Uani 1 1 d .
F1 F 0.5065(17) -0.0249(14) 0.8958(14) 0.253(13) Uani 1 1 d .
F2 F 0.3907(14) -0.0237(10) 0.8305(12) 0.157(7) Uani 1 1 d .
F3 F 0.3268(16) 0.0342(13) 0.9351(10) 0.157(9) Uani 1 1 d .
S1 S 0.4046(5) 0.1368(4) 0.8047(4) 0.0657(16) Uani 1 1 d .
O5 O 0.4924(15) 0.1210(11) 0.7442(10) 0.137(7) Uani 1 1 d .
O6 O 0.413(2) 0.1900(16) 0.8608(14) 0.196(11) Uani 1 1 d .
O7 O 0.3000(16) 0.1715(12) 0.7736(12) 0.147(8) Uani 1 1 d .
C50 C 0.1173(14) 0.8251(11) 0.6415(9) 0.095(8) Uiso 1 1 d D
F4 F 0.0271(13) 0.8882(10) 0.6124(9) 0.170(7) Uiso 1 1 d D
F5 F 0.2007(18) 0.8578(18) 0.6388(15) 0.48(2) Uiso 1 1 d D
F6 F 0.1657(19) 0.7578(13) 0.5930(11) 0.310(13) Uiso 1 1 d D
O8 O 0.200(2) 0.6666(12) 0.7456(14) 0.255(13) Uiso 1 1 d D
S2 S 0.1015(15) 0.7551(11) 0.7444(8) 0.320(8) Uiso 1 1 d D
O9 O 0.090(3) 0.812(2) 0.7985(12) 0.38(2) Uiso 1 1 d D
O10 O -0.008(2) 0.749(2) 0.7513(16) 0.338(19) Uiso 1 1 d D
O11 O 0.3536(18) 0.4287(15) 0.8795(14) 0.204(11) Uani 1 1 d .
O12 O 0.814(3) 0.751(2) 0.8293(19) 0.293(15) Uiso 1 1 d .

loop_
_atom_site_aniso_label
_atom_site_aniso_U_11
_atom_site_aniso_U_22
_atom_site_aniso_U_33
_atom_site_aniso_U_23
_atom_site_aniso_U_13
_atom_site_aniso_U_12
Ir1 0.0289(4) 0.0365(5) 0.0480(5) -0.0101(4) -0.0044(4) -0.0091(4)
Ir2 0.0399(5) 0.0360(5) 0.0465(5) -0.0107(4) 0.0029(4) -0.0194(4)
N1 0.032(8) 0.029(8) 0.034(9) -0.009(7) 0.016(7) -0.012(7)
N2 0.034(8) 0.031(8) 0.020(8) 0.004(6) -0.013(6) -0.011(6)
O1 0.027(7) 0.053(8) 0.055(8) -0.015(7) -0.009(6) -0.014(6)
O2 0.027(6) 0.021(7) 0.061(8) -0.010(6) -0.010(6) -0.009(5)
O3 0.032(7) 0.034(8) 0.063(9) -0.006(7) -0.021(6) -0.010(6)
O4 0.037(7) 0.058(9) 0.045(8) -0.012(7) -0.019(6) -0.024(6)
C1 0.022(9) 0.078(13) 0.077(13) -0.025(11) -0.022(9) -0.016(9)
C2 0.059(14) 0.043(13) 0.071(15) -0.026(11) -0.010(12) -0.006(11)
C3 0.006(9) 0.064(14) 0.080(15) -0.029(12) -0.013(9) -0.006(9)
C4 0.008(9) 0.030(11) 0.080(14) -0.021(10) -0.011(9) -0.003(8)
C5 0.016(10) 0.051(13) 0.083(15) -0.001(11) 0.000(10) -0.013(9)
C6 0.032(12) 0.057(15) 0.14(2) -0.024(14) -0.012(13) -0.030(11)
C7 0.042(12) 0.025(11) 0.045(12) -0.013(9) 0.017(9) -0.003(9)
C8 0.023(9) 0.026(10) 0.035(11) 0.010(8) -0.008(8) -0.001(8)
C9 0.029(10) 0.047(12) 0.040(11) -0.026(9) 0.014(9) -0.012(9)
C10 0.059(13) 0.017(10) 0.044(12) -0.013(9) 0.007(10) -0.020(9)
C11 0.010(9) 0.035(11) 0.046(11) -0.006(9) 0.007(8) -0.010(8)
C12 0.034(11) 0.027(11) 0.053(12) -0.017(9) 0.001(9) -0.006(9)
C13 0.027(11) 0.045(12) 0.080(15) -0.003(11) -0.019(10) -0.017(9)
C14 0.037(11) 0.037(12) 0.054(13) -0.028(10) -0.001(9) -0.017(9)
C15 0.049(14) 0.046(13) 0.114(19) -0.022(12) -0.008(13) -0.025(11)
C16 0.049(15) 0.036(14) 0.23(3) -0.023(17) -0.045(17) -0.012(11)
C17 0.11(2) 0.051(18) 0.40(6) -0.07(3) -0.16(3) 0.027(17)
C18 0.043(13) 0.028(12) 0.20(3) -0.027(14) -0.079(16) 0.002(10)
C19 0.040(11) 0.048(12) 0.041(12) -0.030(9) 0.016(9) -0.026(9)
C20 0.049(12) 0.029(11) 0.065(14) -0.007(10) -0.017(11) -0.014(9)
C21 0.041(11) 0.025(10) 0.041(12) -0.008(9) -0.016(9) -0.002(8)
C22 0.055(13) 0.031(11) 0.048(12) -0.025(9) -0.002(10) -0.007(9)
C23 0.041(11) 0.036(11) 0.039(12) -0.009(9) 0.009(9) -0.004(9)
C24 0.038(11) 0.031(10) 0.043(12) -0.014(9) -0.011(9) -0.012(8)
C25 0.034(11) 0.040(12) 0.064(14) -0.020(10) 0.016(11) -0.016(9)
C26 0.032(11) 0.039(11) 0.024(10) -0.002(8) -0.006(9) -0.014(8)
C27 0.092(17) 0.040(12) 0.023(11) 0.003(9) 0.005(11) -0.026(11)
C28 0.061(13) 0.048(12) 0.035(12) 0.006(10) -0.015(10) -0.022(10)
C29 0.078(17) 0.050(14) 0.083(18) -0.049(13) -0.030(15) 0.016(12)
C30 0.070(17) 0.048(14) 0.058(16) -0.011(12) -0.020(14) -0.007(12)
C31 0.071(16) 0.024(11) 0.065(16) 0.001(10) 0.008(13) 0.014(11)
C33 0.070(15) 0.043(13) 0.062(15) -0.006(10) 0.038(12) -0.001(11)
C34 0.25(4) 0.08(2) 0.38(5) 0.05(3) 0.27(4) 0.06(2)
C35 0.26(4) 0.09(2) 0.23(3) -0.10(2) -0.23(3) 0.11(2)
C36 0.10(2) 0.072(17) 0.17(3) -0.034(17) 0.001(18) -0.056(15)
C37 0.14(2) 0.060(16) 0.075(17) -0.001(13) -0.035(16) 0.021(15)
C39 0.12(2) 0.025(12) 0.069(16) 0.008(11) 0.034(16) -0.036(13)
C40 0.13(2) 0.026(12) 0.067(17) 0.033(11) -0.072(16) -0.047(13)
C41 0.093(18) 0.020(11) 0.050(14) -0.013(10) 0.043(13) -0.001(11)
C42 0.079(15) 0.045(12) 0.046(13) 0.010(10) -0.023(11) -0.044(12)
C43 0.049(13) 0.062(14) 0.046(13) -0.044(11) 0.001(10) -0.016(11)
C44 0.092(18) 0.17(3) 0.12(2) 0.011(18) -0.028(16) -0.122(19)
C45 0.24(3) 0.044(15) 0.12(2) -0.041(15) -0.05(2) -0.041(18)
C46 0.12(2) 0.057(16) 0.15(2) -0.037(15) 0.064(18) -0.050(15)
C47 0.073(16) 0.13(2) 0.086(17) -0.028(15) -0.031(13) -0.057(15)
C48 0.082(16) 0.084(17) 0.042(13) -0.026(12) 0.010(11) -0.014(13)
C49 0.16(3) 0.039(16) 0.15(3) -0.008(19) -0.10(3) -0.012(18)
F1 0.143(17) 0.21(2) 0.30(3) 0.167(19) -0.107(17) -0.089(15)
F2 0.146(15) 0.065(11) 0.25(2) -0.060(12) -0.012(14) -0.018(10)
F3 0.169(18) 0.166(17) 0.114(13) 0.001(11) 0.064(12) -0.097(14)
S1 0.045(3) 0.064(4) 0.087(5) -0.015(3) -0.007(3) -0.022(3)
O5 0.117(15) 0.103(14) 0.117(14) -0.004(11) 0.038(12) -0.002(11)
O6 0.25(3) 0.20(2) 0.18(2) 0.033(18) -0.09(2) -0.15(2)
O7 0.151(18) 0.124(15) 0.182(19) 0.014(13) -0.104(15) -0.068(13)
O11 0.17(2) 0.18(2) 0.22(2) -0.039(18) -0.126(19) 0.007(17)

loop_
_atom_type_symbol
_atom_type_description
_atom_type_scat_dispersion_real
_atom_type_scat_dispersion_imag
_atom_type_scat_source
C C 0.0033 0.0016 'International Tables Vol C Tables 4.2.6.8 and 6.1.1.4'
H H 0.0000 0.0000 'International Tables Vol C Tables 4.2.6.8 and 6.1.1.4'
N N 0.0061 0.0033 'International Tables Vol C Tables 4.2.6.8 and 6.1.1.4'
O O 0.0106 0.0060 'International Tables Vol C Tables 4.2.6.8 and 6.1.1.4'
F F 0.0171 0.0103 'International Tables Vol C Tables 4.2.6.8 and 6.1.1.4'
S S 0.1246 0.1234 'International Tables Vol C Tables 4.2.6.8 and 6.1.1.4'
Ir Ir -1.4442 7.9887 'International Tables Vol C Tables 4.2.6.8 and 6.1.1.4'

loop_
_geom_angle_atom_site_label_1
_geom_angle_atom_site_label_2
_geom_angle_atom_site_label_3
_geom_angle
_geom_angle_site_symmetry_3
O2 Ir1 O1 84.3(4) .
O2 Ir1 C32 154.3(6) .
O1 Ir1 C32 101.8(6) .
O2 Ir1 C33 114.0(7) .
O1 Ir1 C33 103.0(7) .
C32 Ir1 C33 40.4(7) .
O2 Ir1 C29 94.8(6) .
O1 Ir1 C29 142.2(8) .
C32 Ir1 C29 65.0(7) .
C33 Ir1 C29 43.2(8) .
O2 Ir1 N1 82.5(5) .
O1 Ir1 N1 83.2(5) .
C32 Ir1 N1 122.8(6) .
C33 Ir1 N1 162.6(6) .
C29 Ir1 N1 134.3(8) .
O2 Ir1 C30 110.2(7) .
O1 Ir1 C30 165.1(7) .
C32 Ir1 C30 63.7(8) .
C33 Ir1 C30 68.7(8) .
C29 Ir1 C30 37.1(7) .
N1 Ir1 C30 101.4(7) .
O2 Ir1 C31 148.7(7) .
O1 Ir1 C31 126.9(7) .
C32 Ir1 C31 35.6(6) .
C33 Ir1 C31 65.8(7) .
C29 Ir1 C31 63.0(8) .
N1 Ir1 C31 97.3(6) .
C30 Ir1 C31 38.8(7) .
O3 Ir2 C42 97.9(5) .
O3 Ir2 O4 84.2(4) .
C42 Ir2 O4 142.6(7) .
O3 Ir2 C41 121.3(8) .
C42 Ir2 C41 40.2(7) .
O4 Ir2 C41 154.4(8) .
O3 Ir2 N2 83.2(5) .
C42 Ir2 N2 131.4(7) .
O4 Ir2 N2 86.0(4) .
C41 Ir2 N2 98.5(6) .
O3 Ir2 C40 160.5(7) .
C42 Ir2 C40 66.9(7) .
O4 Ir2 C40 115.4(7) .
C41 Ir2 C40 39.2(8) .
N2 Ir2 C40 97.5(8) .
O3 Ir2 C43 106.9(6) .
C42 Ir2 C43 39.3(7) .
O4 Ir2 C43 104.2(6) .
C41 Ir2 C43 68.3(7) .
N2 Ir2 C43 166.1(6) .
C40 Ir2 C43 69.8(8) .
O3 Ir2 C39 145.1(7) .
C42 Ir2 C39 63.6(8) .
O4 Ir2 C39 93.7(7) .
C41 Ir2 C39 64.5(8) .
N2 Ir2 C39 131.6(7) .
C40 Ir2 C39 40.0(8) .
C43 Ir2 C39 39.8(7) .
C19 N1 C23 117.0(14) .
C19 N1 Ir1 121.2(12) .
C23 N1 Ir1 121.4(10) .
C24 N2 C28 112.7(14) .
C24 N2 Ir2 124.6(11) .
C28 N2 Ir2 121.7(11) .
C7 O1 Ir1 129.1(11) .
C11 O2 Ir1 129.1(10) .
C14 O3 Ir2 132.2(10) .
C10 O4 Ir2 131.9(10) .
C6 C1 C2 121.8(16) .
C3 C2 C1 115.2(17) .
C4 C3 C2 122.7(16) .
C4 C3 C7 120.3(14) .
C2 C3 C7 116.9(17) .
C5 C4 C3 122.9(15) .
C5 C4 C10 119.8(16) .
C3 C4 C10 117.2(14) .
C4 C5 C6 117.4(17) .
C1 C6 C5 119.9(16) .
O1 C7 C8 127.0(17) .
O1 C7 C3 111.5(15) .
C8 C7 C3 121.4(16) .
C7 C8 C11 118.7(16) .
C7 C8 C9 117.5(15) .
C11 C8 C9 123.7(13) .
C10 C9 C8 118.8(14) .
C10 C9 C14 122.6(16) .
C8 C9 C14 117.8(14) .
O4 C10 C9 122.8(16) .
O4 C10 C4 112.5(14) .
C9 C10 C4 124.7(15) .
O2 C11 C12 113.6(14) .
O2 C11 C8 130.2(14) .
C12 C11 C8 116.1(15) .
C15 C12 C13 115.1(15) .
C15 C12 C11 122.9(16) .
C13 C12 C11 122.0(15) .
C18 C13 C12 118.8(16) .
C18 C13 C14 119.0(17) .
C12 C13 C14 122.1(15) .
O3 C14 C13 116.7(15) .
O3 C14 C9 124.9(15) .
C13 C14 C9 117.4(16) .
C16 C15 C12 127.0(19) .
C17 C16 C15 114(2) .
C16 C17 C18 125(2) .
C17 C18 C13 119.1(19) .
N1 C19 C20 124.0(17) .
C19 C20 C21 122.6(17) .
C22 C21 C20 113.1(16) .
C22 C21 C26 121.7(16) 2_667
C20 C21 C26 125.2(17) 2_667
C23 C22 C21 121.7(17) .
C22 C23 N1 121.4(16) .
N2 C24 C25 125.6(16) .
C26 C25 C24 122.0(17) .
C25 C26 C27 117.3(16) .
C25 C26 C21 123.6(16) 2_667
C27 C26 C21 119.1(16) 2_667
C28 C27 C26 115.8(18) .
N2 C28 C27 126.3(18) .
C30 C29 C33 110.7(19) .
C30 C29 C35 130(3) .
C33 C29 C35 119(2) .
C30 C29 Ir1 72.6(13) .
C33 C29 Ir1 67.9(10) .
C35 C29 Ir1 121.8(13) .
C29 C30 C31 107(2) .
C29 C30 C36 127(2) .
C31 C30 C36 126(2) .
C29 C30 Ir1 70.3(13) .
C31 C30 Ir1 71.7(12) .
C36 C30 Ir1 131.1(15) .
C32 C31 C30 109.4(19) .
C32 C31 C37 126(2) .
C30 C31 C37 124(2) .
C32 C31 Ir1 68.9(11) .
C30 C31 Ir1 69.4(11) .
C37 C31 Ir1 128.8(14) .
C31 C32 C33 115.0(19) .
C31 C32 C38 119(2) .
C33 C32 C38 125(2) .
C31 C32 Ir1 75.5(11) .
C33 C32 Ir1 70.0(10) .
C38 C32 Ir1 126.0(14) .
C32 C33 C34 123(3) .
C32 C33 C29 97.8(15) .
C34 C33 C29 139(3) .
C32 C33 Ir1 69.6(10) .
C34 C33 Ir1 127.0(17) .
C29 C33 Ir1 68.9(9) .
C40 C39 C43 113(2) .
C40 C39 C44 119(2) .
C43 C39 C44 126(2) .
C40 C39 Ir2 69.0(10) .
C43 C39 Ir2 69.9(11) .
C44 C39 Ir2 117.8(13) .
C41 C40 C39 103.3(19) .
C41 C40 C45 123(2) .
C39 C40 C45 133(2) .
C41 C40 Ir2 68.1(10) .
C39 C40 Ir2 71.0(11) .
C45 C40 Ir2 127.1(14) .
C40 C41 C42 109.3(19) .
C40 C41 C46 127(2) .
C42 C41 C46 124(2) .
C40 C41 Ir2 72.7(11) .
C42 C41 Ir2 69.2(10) .
C46 C41 Ir2 127.6(14) .
C43 C42 C41 113.5(17) .
C43 C42 C47 115.5(18) .
C41 C42 C47 131(2) .
C43 C42 Ir2 74.2(11) .
C41 C42 Ir2 70.5(10) .
C47 C42 Ir2 123.8(12) .
C48 C43 C42 132.3(18) .
C48 C43 C39 126.6(19) .
C42 C43 C39 100.5(16) .
C48 C43 Ir2 131.7(14) .
C42 C43 Ir2 66.5(10) .
C39 C43 Ir2 70.3(10) .
F3 C49 F2 112(3) .
F3 C49 F1 113(3) .
F2 C49 F1 96(3) .
F3 C49 S1 118(2) .
F2 C49 S1 109(2) .
F1 C49 S1 107(2) .
O7 S1 O5 112.4(13) .
O7 S1 O6 113.2(13) .
O5 S1 O6 115.1(13) .
O7 S1 C49 98.8(13) .
O5 S1 C49 111.9(15) .
O6 S1 C49 103.8(13) .
F4 C50 F5 113.4(13) .
F4 C50 F6 110.8(12) .
F5 C50 F6 103.9(11) .
F4 C50 S2 115.4(11) .
F5 C50 S2 108.6(11) .
F6 C50 S2 103.8(10) .
O10 S2 O9 104(3) .
O10 S2 O8 116(3) .
O9 S2 O8 122(3) .
O10 S2 C50 105.9(11) .
O9 S2 C50 105.7(11) .
O8 S2 C50 102.0(10) .

loop_
_geom_bond_atom_site_label_1
_geom_bond_atom_site_label_2
_geom_bond_distance
_geom_bond_site_symmetry_2
Ir1 O2 2.062(10) .
Ir1 O1 2.104(11) .
Ir1 C32 2.104(18) .
Ir1 C33 2.108(17) .
Ir1 C29 2.124(19) .
Ir1 N1 2.124(12) .
Ir1 C30 2.15(2) .
Ir1 C31 2.183(17) .
Ir2 O3 2.057(11) .
Ir2 C42 2.067(16) .
Ir2 O4 2.077(11) .
Ir2 C41 2.084(18) .
Ir2 N2 2.104(12) .
Ir2 C40 2.145(17) .
Ir2 C43 2.168(18) .
Ir2 C39 2.173(19) .
N1 C19 1.266(18) .
N1 C23 1.404(19) .
N2 C24 1.311(18) .
N2 C28 1.360(18) .
O1 C7 1.302(17) .
O2 C11 1.238(16) .
O3 C14 1.245(17) .
O4 C10 1.311(16) .
C1 C6 1.38(2) .
C1 C2 1.43(2) .
C2 C3 1.39(2) .
C3 C4 1.37(2) .
C3 C7 1.51(2) .
C4 C5 1.35(2) .
C4 C10 1.43(2) .
C5 C6 1.43(2) .
C7 C8 1.39(2) .
C8 C11 1.43(2) .
C8 C9 1.462(19) .
C9 C10 1.40(2) .
C9 C14 1.47(2) .
C11 C12 1.43(2) .
C12 C15 1.40(2) .
C12 C13 1.42(2) .
C13 C18 1.41(2) .
C13 C14 1.44(2) .
C15 C16 1.36(2) .
C16 C17 1.35(3) .
C17 C18 1.35(3) .
C19 C20 1.35(2) .
C20 C21 1.42(2) .
C21 C22 1.39(2) .
C21 C26 1.45(2) 2_667
C22 C23 1.36(2) .
C24 C25 1.36(2) .
C25 C26 1.31(2) .
C26 C27 1.43(2) .
C26 C21 1.45(2) 2_667
C27 C28 1.39(2) .
C29 C30 1.36(3) .
C29 C33 1.56(3) .
C29 C35 1.56(3) .
C30 C31 1.44(3) .
C30 C36 1.51(3) .
C31 C32 1.31(2) .
C31 C37 1.54(2) .
C32 C33 1.45(2) .
C32 C38 1.55(3) .
C33 C34 1.47(3) .
C39 C40 1.48(3) .
C39 C43 1.48(3) .
C39 C44 1.58(3) .
C40 C41 1.42(3) .
C40 C45 1.49(3) .
C41 C42 1.43(2) .
C41 C46 1.48(3) .
C42 C43 1.43(2) .
C42 C47 1.54(2) .
C43 C48 1.39(2) .
C49 F3 1.26(4) .
C49 F2 1.32(3) .
C49 F1 1.36(3) .
C49 S1 1.78(3) .
S1 O7 1.370(16) .
S1 O5 1.384(16) .
S1 O6 1.50(2) .
C50 F4 1.258(14) .
C50 F5 1.353(15) .
C50 F6 1.435(15) .
C50 S2 1.796(18) .
O8 S2 1.481(10) .
S2 O10 1.426(10) .
S2 O9 1.436(10) .
